data_7714922
loop_
_publ_author_name
'Biskup, David'
'Schnakenburg, Gregor'
'Espinosa Ferao, Arturo'
'Streubel, Rainer'

_publ_section_title
;
 Access to ligand-stabilized PH-containing phosphenium complexes.
;
_journal_issue 6
_journal_name_full 'Dalton transactions (Cambridge, England : 2003)'
_journal_page_first 2517
_journal_page_last 2525
_journal_paper_doi 10.1039/d3dt03869f
_journal_volume 53
_journal_year 2024
_chemical_formula_moiety 'C26 H16 F3 O7 P W'
_chemical_formula_sum 'C26 H16 F3 O7 P W'
_chemical_formula_weight 712.21
_chemical_name_systematic DB-550
_space_group_crystal_system monoclinic
_space_group_IT_number 14
_space_group_name_Hall '-P 2ybc'
_space_group_name_H-M_alt 'P 1 21/c 1'
_atom_sites_solution_hydrogens mixed
_audit_creation_date 2022-08-19
_audit_creation_method
;
Olex2 1.2
(compiled 2018.05.29 svn.r3508 for OlexSys, GUI svn.r5506)
;
_audit_update_record
;
2023-10-23 deposited with the CCDC.	2024-01-05 downloaded from the CCDC.
;
_cell_angle_alpha 90
_cell_angle_beta 95.179(2)
_cell_angle_gamma 90
_cell_formula_units_Z 4
_cell_length_a 11.7247(3)
_cell_length_b 11.0478(4)
_cell_length_c 19.5690(5)
_cell_measurement_reflns_used 17241
_cell_measurement_temperature 123
_cell_measurement_theta_max 29.58
_cell_measurement_theta_min 2.53
_cell_volume 2524.47(13)
_computing_cell_refinement
;
X-Area Recipe 1.37.0.0 (STOE, 2021)
;
_computing_data_collection
;
X-Area WinXpose 2.0.22.0 (STOE, 2016)
;
_computing_data_reduction
;
X-Area Integrate 2.5.1.0 (STOE, 2021)
X-Area X-Red 2.3.0.0 (STOE, 2021) 
;
_computing_molecular_graphics 'Olex2 (Dolomanov et al., 2009)'
_computing_publication_material 'Olex2 (Dolomanov et al., 2009)'
_computing_structure_refinement 'XL (Sheldrick, 2008)'
_computing_structure_solution 'SHELXT 2018/2 (Sheldrick, 2018)'
_diffrn_ambient_temperature 123
_diffrn_detector 'image plate (34 cm diameter)'
_diffrn_detector_area_resol_mean 6.67
_diffrn_detector_type STOE
_diffrn_measured_fraction_theta_full 0.956
_diffrn_measured_fraction_theta_max 0.956
_diffrn_measurement_details
;
 359 frames, detector distance = 100 mm
;
_diffrn_measurement_device '2-circle goniometer'
_diffrn_measurement_device_type 'STOE IPDS2T'
_diffrn_measurement_method 'rotation method'
_diffrn_radiation_collimation '0.5 mm diameter, monocapillary'
_diffrn_radiation_monochromator 'plane graphite'
_diffrn_radiation_polarisn_norm 0
_diffrn_radiation_type MoK\a
_diffrn_radiation_wavelength 0.71073
_diffrn_reflns_av_R_equivalents 0.1136
_diffrn_reflns_av_unetI/netI 0.0689
_diffrn_reflns_Laue_measured_fraction_full 0.956
_diffrn_reflns_Laue_measured_fraction_max 0.956
_diffrn_reflns_limit_h_max 14
_diffrn_reflns_limit_h_min -13
_diffrn_reflns_limit_k_max 13
_diffrn_reflns_limit_k_min -13
_diffrn_reflns_limit_l_max 23
_diffrn_reflns_limit_l_min -23
_diffrn_reflns_number 18095
_diffrn_reflns_point_group_measured_fraction_full 0.956
_diffrn_reflns_point_group_measured_fraction_max 0.956
_diffrn_reflns_theta_full 25.242
_diffrn_reflns_theta_max 25.250
_diffrn_reflns_theta_min 2.538
_diffrn_source 'sealed X-ray tube, 12 x 0.4 mm long-fine focus'
_diffrn_source_current 40
_diffrn_source_power 2.00
_diffrn_source_voltage 50
_exptl_absorpt_coefficient_mu 4.706
_exptl_absorpt_correction_T_max 0.9140
_exptl_absorpt_correction_T_min 0.0215
_exptl_absorpt_correction_type multi-scan
_exptl_crystal_colour 'clear colourless'
_exptl_crystal_colour_lustre clear
_exptl_crystal_colour_primary colourless
_exptl_crystal_density_diffrn 1.874
_exptl_crystal_density_method 'not measured'
_exptl_crystal_description block
_exptl_crystal_F_000 1376
_exptl_crystal_size_max 0.12
_exptl_crystal_size_mid 0.11
_exptl_crystal_size_min 0.08
_refine_diff_density_max 2.725
_refine_diff_density_min -1.735
_refine_diff_density_rms 0.326
_refine_ls_extinction_method none
_refine_ls_goodness_of_fit_ref 1.064
_refine_ls_hydrogen_treatment mixed
_refine_ls_matrix_type full
_refine_ls_number_parameters 347
_refine_ls_number_reflns 4366
_refine_ls_number_restraints 1
_refine_ls_restrained_S_all 1.063
_refine_ls_R_factor_all 0.0923
_refine_ls_R_factor_gt 0.0731
_refine_ls_shift/su_max 0.000
_refine_ls_shift/su_mean 0.000
_refine_ls_structure_factor_coef Fsqd
_refine_ls_weighting_details 'w=1/[\s^2^(Fo^2^)+(0.1137P)^2^+46.6193P] where P=(Fo^2^+2Fc^2^)/3'
_refine_ls_weighting_scheme calc
_refine_ls_wR_factor_gt 0.1711
_refine_ls_wR_factor_ref 0.2016
_reflns_Friedel_coverage 0.000
_reflns_number_gt 3493
_reflns_number_total 4366
_reflns_threshold_expression 'I > 2\s(I)'
_cod_data_source_file d3dt03869f2.cif
_cod_data_source_block 10a
_cod_depositor_comments 'Adding full bibliography for 7714921--7714928.cif.'
_cod_database_code 7714922
_shelx_shelxl_version_number 2017/1
_shelx_space_group_comment
;
The symmetry employed for this shelxl refinement is uniquely defined
by the following loop, which should always be used as a source of
symmetry information in preference to the above space-group names.
They are only intended as comments.
;
_shelx_estimated_absorpt_t_max 0.705
_shelx_estimated_absorpt_t_min 0.602
_olex2_refinement_description
;
1. Fixed Uiso
 At 1.2 times of:
  All C(H) groups
2. Restrained distances
 P-H
 1.5 with sigma of 0.02
3.a Aromatic/amide H refined with riding coordinates:
 C3(H3), C4(H4), C5(H5), C6(H6), C7(H7), C9(H9), C10(H10), C11(H11), C12(H12),
 C13(H13), C15(H15), C16(H16), C17(H17), C18(H18), C19(H19)
;
_olex2_submission_special_instructions 'No special instructions were received'

loop_
_space_group_symop_operation_xyz
'x, y, z'
'-x, y+1/2, -z+1/2'
'-x, -y, -z'
'x, -y-1/2, z-1/2'

loop_
_atom_site_label
_atom_site_type_symbol
_atom_site_fract_x
_atom_site_fract_y
_atom_site_fract_z
_atom_site_U_iso_or_equiv
_atom_site_adp_type
_atom_site_occupancy
_atom_site_site_symmetry_order
_atom_site_calc_flag
_atom_site_refinement_flags_posn
_atom_site_refinement_flags_adp
_atom_site_refinement_flags_occupancy
_atom_site_disorder_assembly
_atom_site_disorder_group
W W 0.59323(4) 0.86206(5) 0.61091(2) 0.0240(2) Uani 1 1 d . . . . .
P P 0.6694(3) 0.6552(3) 0.61381(15) 0.0242(7) Uani 1 1 d D . . . .
H H 0.595(8) 0.545(6) 0.606(5) 0.01(3) Uiso 1 1 d D . . . .
F1 F 0.7523(9) 0.6716(9) 0.8429(4) 0.051(2) Uani 1 1 d . . . . .
F2 F 0.7382(8) 0.4804(9) 0.8488(4) 0.045(2) Uani 1 1 d . . . . .
F3 F 0.8734(7) 0.5591(9) 0.7966(4) 0.047(2) Uani 1 1 d . . . . .
O1 O 0.7321(8) 0.6325(8) 0.6943(4) 0.030(2) Uani 1 1 d . . . . .
O2 O 0.5930(9) 0.5242(11) 0.7373(5) 0.043(3) Uani 1 1 d . . . . .
O3 O 0.4905(11) 1.1238(9) 0.6203(6) 0.043(3) Uani 1 1 d . . . . .
O4 O 0.3817(9) 0.7937(10) 0.5043(5) 0.041(2) Uani 1 1 d . . . . .
O5 O 0.4493(11) 0.7729(11) 0.7321(5) 0.052(3) Uani 1 1 d . . . . .
O6 O 0.7961(10) 0.9527(10) 0.7163(5) 0.047(3) Uani 1 1 d . . . . .
O7 O 0.7385(10) 0.9487(10) 0.4907(5) 0.043(3) Uani 1 1 d . . . . .
C1 C 0.7867(10) 0.5835(11) 0.5651(6) 0.022(2) Uani 1 1 d . . . . .
C2 C 0.8282(11) 0.4705(11) 0.6073(6) 0.025(3) Uani 1 1 d . . . . .
C3 C 0.7488(13) 0.3799(12) 0.6176(7) 0.033(3) Uani 1 1 d . . . . .
H3 H 0.672069 0.386641 0.597726 0.040 Uiso 1 1 calc R . . . .
C4 C 0.7837(13) 0.2777(13) 0.6580(7) 0.036(3) Uani 1 1 d . . . . .
H4 H 0.729522 0.216596 0.666147 0.044 Uiso 1 1 calc R . . . .
C5 C 0.8955(15) 0.2661(14) 0.6855(7) 0.042(4) Uani 1 1 d . . . . .
H5 H 0.917743 0.197034 0.712374 0.050 Uiso 1 1 calc R . . . .
C6 C 0.9752(13) 0.3537(14) 0.6744(7) 0.035(3) Uani 1 1 d . . . . .
H6 H 1.052433 0.344684 0.692957 0.042 Uiso 1 1 calc R . . . .
C7 C 0.9416(12) 0.4562(12) 0.6357(6) 0.029(3) Uani 1 1 d . . . . .
H7 H 0.996434 0.517138 0.628544 0.035 Uiso 1 1 calc R . . . .
C8 C 0.7320(10) 0.5426(13) 0.4936(5) 0.025(3) Uani 1 1 d . . . . .
C9 C 0.7755(12) 0.4432(14) 0.4631(6) 0.034(3) Uani 1 1 d . . . . .
H9 H 0.832620 0.395247 0.487700 0.040 Uiso 1 1 calc R . . . .
C10 C 0.7353(13) 0.4116(14) 0.3944(7) 0.036(3) Uani 1 1 d . . . . .
H10 H 0.766671 0.343736 0.372920 0.043 Uiso 1 1 calc R . . . .
C11 C 0.6500(13) 0.4802(13) 0.3591(6) 0.034(3) Uani 1 1 d . . . . .
H11 H 0.621130 0.458680 0.313833 0.041 Uiso 1 1 calc R . . . .
C12 C 0.6070(13) 0.5826(14) 0.3915(7) 0.036(3) Uani 1 1 d . . . . .
H12 H 0.549301 0.630709 0.367548 0.043 Uiso 1 1 calc R . . . .
C13 C 0.6477(11) 0.6135(13) 0.4574(6) 0.029(3) Uani 1 1 d . . . . .
H13 H 0.618474 0.683062 0.478452 0.034 Uiso 1 1 calc R . . . .
C14 C 0.8777(10) 0.6779(12) 0.5598(6) 0.026(3) Uani 1 1 d . . . . .
C15 C 0.9169(11) 0.7105(12) 0.4964(6) 0.027(3) Uani 1 1 d . . . . .
H15 H 0.886023 0.670733 0.455808 0.033 Uiso 1 1 calc R . . . .
C16 C 0.9996(11) 0.7996(13) 0.4917(8) 0.033(3) Uani 1 1 d . . . . .
H16 H 1.024365 0.820908 0.448409 0.039 Uiso 1 1 calc R . . . .
C17 C 1.0445(13) 0.8556(13) 0.5496(9) 0.041(4) Uani 1 1 d . . . . .
H17 H 1.100092 0.917271 0.546155 0.049 Uiso 1 1 calc R . . . .
C18 C 1.0119(12) 0.8256(14) 0.6137(8) 0.038(3) Uani 1 1 d . . . . .
H18 H 1.045928 0.864367 0.653777 0.046 Uiso 1 1 calc R . . . .
C19 C 0.9285(11) 0.7379(13) 0.6180(7) 0.031(3) Uani 1 1 d . . . . .
H19 H 0.904959 0.717614 0.661754 0.037 Uiso 1 1 calc R . . . .
C20 C 0.6843(11) 0.5678(14) 0.7427(6) 0.031(3) Uani 1 1 d . . . . .
C21 C 0.7630(12) 0.5678(16) 0.8085(7) 0.040(4) Uani 1 1 d . . . . .
C22 C 0.5278(12) 1.0287(13) 0.6161(7) 0.031(3) Uani 1 1 d . . . . .
C23 C 0.4574(13) 0.8142(12) 0.5426(7) 0.032(3) Uani 1 1 d . . . . .
C24 C 0.4992(13) 0.8054(13) 0.6896(7) 0.034(3) Uani 1 1 d . . . . .
C25 C 0.7258(13) 0.9195(13) 0.6780(7) 0.035(3) Uani 1 1 d . . . . .
C26 C 0.6875(11) 0.9171(13) 0.5324(6) 0.029(3) Uani 1 1 d . . . . .

loop_
_atom_site_aniso_label
_atom_site_aniso_U_11
_atom_site_aniso_U_22
_atom_site_aniso_U_33
_atom_site_aniso_U_23
_atom_site_aniso_U_13
_atom_site_aniso_U_12
W 0.0255(3) 0.0250(3) 0.0217(3) 0.00066(19) 0.00356(19) 0.0021(2)
P 0.0266(16) 0.0265(17) 0.0196(14) 0.0022(12) 0.0022(12) -0.0043(13)
F1 0.062(6) 0.050(6) 0.040(5) -0.009(4) -0.004(4) 0.012(5)
F2 0.046(5) 0.053(6) 0.036(4) 0.017(4) 0.003(4) 0.004(4)
F3 0.038(5) 0.064(6) 0.038(4) 0.010(4) -0.001(3) 0.009(4)
O1 0.034(5) 0.033(5) 0.024(4) 0.005(3) 0.007(4) -0.001(4)
O2 0.040(6) 0.055(7) 0.035(5) 0.011(5) 0.005(4) -0.004(5)
O3 0.063(8) 0.022(5) 0.048(6) 0.005(4) 0.019(5) 0.009(5)
O4 0.040(6) 0.037(6) 0.046(6) 0.001(4) -0.008(5) -0.005(5)
O5 0.077(9) 0.049(7) 0.035(6) -0.005(5) 0.030(6) -0.009(6)
O6 0.046(7) 0.042(6) 0.049(6) -0.008(5) -0.012(5) 0.012(5)
O7 0.049(6) 0.043(6) 0.039(5) 0.012(5) 0.021(5) 0.003(5)
C1 0.017(5) 0.021(6) 0.027(6) 0.002(5) 0.000(4) 0.000(5)
C2 0.033(7) 0.021(6) 0.020(5) 0.002(5) 0.001(5) 0.000(5)
C3 0.032(7) 0.028(7) 0.041(7) 0.003(5) 0.008(6) -0.007(6)
C4 0.042(8) 0.025(7) 0.043(8) 0.006(6) 0.009(6) -0.007(6)
C5 0.060(10) 0.031(8) 0.034(7) 0.002(6) 0.005(6) 0.009(7)
C6 0.029(7) 0.041(8) 0.035(7) 0.000(6) 0.001(5) 0.004(6)
C7 0.034(7) 0.026(7) 0.027(6) -0.003(5) 0.001(5) -0.001(6)
C8 0.022(6) 0.040(7) 0.012(5) 0.004(5) 0.002(4) -0.011(5)
C9 0.036(7) 0.039(8) 0.026(6) 0.003(6) 0.004(5) -0.009(6)
C10 0.040(8) 0.035(8) 0.034(7) -0.008(6) 0.012(6) 0.001(7)
C11 0.045(8) 0.035(7) 0.021(6) 0.000(5) -0.003(5) -0.014(6)
C12 0.036(7) 0.041(8) 0.030(7) 0.005(6) 0.004(5) 0.010(7)
C13 0.025(6) 0.037(8) 0.024(6) 0.001(5) 0.005(5) -0.004(6)
C14 0.020(6) 0.029(7) 0.029(6) -0.001(5) 0.002(5) 0.008(5)
C15 0.027(6) 0.024(7) 0.032(6) 0.008(5) 0.004(5) 0.004(6)
C16 0.021(6) 0.027(7) 0.051(8) 0.004(6) 0.009(5) 0.005(5)
C17 0.031(8) 0.030(8) 0.063(10) 0.005(7) 0.016(7) -0.003(6)
C18 0.028(7) 0.038(8) 0.047(8) -0.009(6) 0.000(6) 0.001(6)
C19 0.030(7) 0.029(7) 0.034(7) 0.001(5) 0.009(5) -0.002(6)
C20 0.029(7) 0.044(8) 0.020(6) 0.004(5) 0.004(5) 0.008(6)
C21 0.033(8) 0.065(11) 0.022(6) 0.013(7) 0.004(5) 0.008(7)
C22 0.029(7) 0.030(8) 0.035(7) -0.003(5) -0.003(5) -0.006(6)
C23 0.041(8) 0.020(6) 0.034(7) 0.005(5) -0.002(6) -0.007(6)
C24 0.046(8) 0.027(7) 0.028(7) -0.006(5) 0.004(6) 0.001(6)
C25 0.047(9) 0.026(7) 0.034(7) -0.002(6) 0.011(6) 0.007(7)
C26 0.026(6) 0.032(7) 0.030(6) -0.001(6) 0.001(5) 0.010(6)

loop_
_atom_type_symbol
_atom_type_description
_atom_type_scat_dispersion_real
_atom_type_scat_dispersion_imag
_atom_type_scat_source
C C 0.0033 0.0016 'International Tables Vol C Tables 4.2.6.8 and 6.1.1.4'
H H 0.0000 0.0000 'International Tables Vol C Tables 4.2.6.8 and 6.1.1.4'
F F 0.0171 0.0103 'International Tables Vol C Tables 4.2.6.8 and 6.1.1.4'
O O 0.0106 0.0060 'International Tables Vol C Tables 4.2.6.8 and 6.1.1.4'
P P 0.1023 0.0942 'International Tables Vol C Tables 4.2.6.8 and 6.1.1.4'
W W -0.8490 6.8722 'International Tables Vol C Tables 4.2.6.8 and 6.1.1.4'

loop_
_geom_angle_atom_site_label_1
_geom_angle_atom_site_label_2
_geom_angle_atom_site_label_3
_geom_angle
_geom_angle_site_symmetry_1
_geom_angle_site_symmetry_3
_geom_angle_publ_flag
C22 W P 175.5(4) . . ?
C22 W C23 89.5(5) . . ?
C22 W C24 90.4(6) . . ?
C22 W C25 87.4(5) . . ?
C22 W C26 90.0(5) . . ?
C23 W P 92.0(4) . . ?
C23 W C24 88.4(5) . . ?
C23 W C26 91.6(5) . . ?
C24 W P 85.3(4) . . ?
C25 W P 91.2(4) . . ?
C25 W C23 176.8(5) . . ?
C25 W C24 92.3(5) . . ?
C25 W C26 87.7(5) . . ?
C26 W P 94.2(4) . . ?
C26 W C24 179.5(5) . . ?
W P H 123(5) . . ?
O1 P W 106.6(3) . . ?
O1 P H 100(4) . . ?
O1 P C1 97.5(5) . . ?
C1 P W 130.6(4) . . ?
C1 P H 93(4) . . ?
C20 O1 P 124.0(9) . . ?
C2 C1 P 105.8(8) . . ?
C2 C1 C8 109.3(10) . . ?
C8 C1 P 108.2(8) . . ?
C14 C1 P 107.0(8) . . ?
C14 C1 C2 113.9(10) . . ?
C14 C1 C8 112.2(9) . . ?
C3 C2 C1 118.3(12) . . ?
C3 C2 C7 118.9(12) . . ?
C7 C2 C1 122.8(11) . . ?
C2 C3 H3 120.3 . . ?
C2 C3 C4 119.3(13) . . ?
C4 C3 H3 120.3 . . ?
C3 C4 H4 119.7 . . ?
C5 C4 C3 120.6(13) . . ?
C5 C4 H4 119.7 . . ?
C4 C5 H5 119.7 . . ?
C6 C5 C4 120.6(14) . . ?
C6 C5 H5 119.7 . . ?
C5 C6 H6 120.3 . . ?
C5 C6 C7 119.5(14) . . ?
C7 C6 H6 120.3 . . ?
C2 C7 H7 119.5 . . ?
C6 C7 C2 121.0(13) . . ?
C6 C7 H7 119.5 . . ?
C9 C8 C1 119.0(11) . . ?
C9 C8 C13 120.1(11) . . ?
C13 C8 C1 120.5(12) . . ?
C8 C9 H9 120.0 . . ?
C8 C9 C10 120.1(13) . . ?
C10 C9 H9 120.0 . . ?
C9 C10 H10 120.1 . . ?
C11 C10 C9 119.8(13) . . ?
C11 C10 H10 120.1 . . ?
C10 C11 H11 120.5 . . ?
C10 C11 C12 119.0(12) . . ?
C12 C11 H11 120.5 . . ?
C11 C12 H12 119.6 . . ?
C13 C12 C11 120.8(13) . . ?
C13 C12 H12 119.6 . . ?
C8 C13 H13 119.9 . . ?
C12 C13 C8 120.2(13) . . ?
C12 C13 H13 119.9 . . ?
C15 C14 C1 121.9(11) . . ?
C19 C14 C1 121.6(11) . . ?
C19 C14 C15 116.5(13) . . ?
C14 C15 H15 119.2 . . ?
C16 C15 C14 121.6(13) . . ?
C16 C15 H15 119.2 . . ?
C15 C16 H16 120.4 . . ?
C17 C16 C15 119.3(13) . . ?
C17 C16 H16 120.4 . . ?
C16 C17 H17 119.0 . . ?
C16 C17 C18 122.0(14) . . ?
C18 C17 H17 119.0 . . ?
C17 C18 H18 120.7 . . ?
C17 C18 C19 118.5(14) . . ?
C19 C18 H18 120.7 . . ?
C14 C19 H19 119.0 . . ?
C18 C19 C14 122.1(13) . . ?
C18 C19 H19 119.0 . . ?
O1 C20 C21 109.8(12) . . ?
O2 C20 O1 126.1(12) . . ?
O2 C20 C21 124.0(12) . . ?
F1 C21 C20 110.4(12) . . ?
F2 C21 F1 107.3(11) . . ?
F2 C21 F3 109.0(12) . . ?
F2 C21 C20 111.3(14) . . ?
F3 C21 F1 106.5(13) . . ?
F3 C21 C20 112.1(11) . . ?
O3 C22 W 178.8(12) . . ?
O4 C23 W 176.6(12) . . ?
O5 C24 W 178.8(13) . . ?
O6 C25 W 177.6(13) . . ?
O7 C26 W 178.7(13) . . ?

loop_
_geom_bond_atom_site_label_1
_geom_bond_atom_site_label_2
_geom_bond_distance
_geom_bond_site_symmetry_2
_geom_bond_publ_flag
W P 2.452(3) . ?
W C22 2.001(14) . ?
W C23 2.054(14) . ?
W C24 2.070(14) . ?
W C25 2.043(16) . ?
W C26 2.064(13) . ?
P H 1.50(2) . ?
P O1 1.695(9) . ?
P C1 1.915(12) . ?
F1 C21 1.34(2) . ?
F2 C21 1.296(18) . ?
F3 C21 1.339(17) . ?
O1 C20 1.349(16) . ?
O2 C20 1.170(17) . ?
O3 C22 1.143(17) . ?
O4 C23 1.132(17) . ?
O5 C24 1.118(17) . ?
O6 C25 1.125(18) . ?
O7 C26 1.110(16) . ?
C1 C2 1.551(17) . ?
C1 C8 1.553(15) . ?
C1 C14 1.503(18) . ?
C2 C3 1.393(19) . ?
C2 C7 1.403(18) . ?
C3 H3 0.9500 . ?
C3 C4 1.42(2) . ?
C4 H4 0.9500 . ?
C4 C5 1.38(2) . ?
C5 H5 0.9500 . ?
C5 C6 1.38(2) . ?
C6 H6 0.9500 . ?
C6 C7 1.40(2) . ?
C7 H7 0.9500 . ?
C8 C9 1.37(2) . ?
C8 C13 1.402(19) . ?
C9 H9 0.9500 . ?
C9 C10 1.427(18) . ?
C10 H10 0.9500 . ?
C10 C11 1.39(2) . ?
C11 H11 0.9500 . ?
C11 C12 1.41(2) . ?
C12 H12 0.9500 . ?
C12 C13 1.377(18) . ?
C13 H13 0.9500 . ?
C14 C15 1.408(17) . ?
C14 C19 1.403(18) . ?
C15 H15 0.9500 . ?
C15 C16 1.390(19) . ?
C16 H16 0.9500 . ?
C16 C17 1.36(2) . ?
C17 H17 0.9500 . ?
C17 C18 1.38(2) . ?
C18 H18 0.9500 . ?
C18 C19 1.38(2) . ?
C19 H19 0.9500 . ?
C20 C21 1.515(18) . ?

loop_
_geom_torsion_atom_site_label_1
_geom_torsion_atom_site_label_2
_geom_torsion_atom_site_label_3
_geom_torsion_atom_site_label_4
_geom_torsion
_geom_torsion_site_symmetry_1
_geom_torsion_site_symmetry_2
_geom_torsion_site_symmetry_3
_geom_torsion_site_symmetry_4
_geom_torsion_publ_flag
W P O1 C20 102.8(10) . . . . ?
P O1 C20 O2 -4(2) . . . . ?
P O1 C20 C21 -179.2(9) . . . . ?
P C1 C2 C3 60.1(13) . . . . ?
P C1 C2 C7 -119.6(11) . . . . ?
P C1 C8 C9 -148.7(10) . . . . ?
P C1 C8 C13 38.1(13) . . . . ?
P C1 C14 C15 -126.6(11) . . . . ?
P C1 C14 C19 53.7(14) . . . . ?
O1 C20 C21 F1 79.9(14) . . . . ?
O1 C20 C21 F2 -161.1(12) . . . . ?
O1 C20 C21 F3 -38.7(18) . . . . ?
O2 C20 C21 F1 -95.6(19) . . . . ?
O2 C20 C21 F2 23(2) . . . . ?
O2 C20 C21 F3 145.8(15) . . . . ?
C1 P O1 C20 -120.7(11) . . . . ?
C1 C2 C3 C4 -177.9(12) . . . . ?
C1 C2 C7 C6 179.0(12) . . . . ?
C1 C8 C9 C10 -173.2(12) . . . . ?
C1 C8 C13 C12 174.1(12) . . . . ?
C1 C14 C15 C16 178.8(12) . . . . ?
C1 C14 C19 C18 -179.6(12) . . . . ?
C2 C1 C8 C9 -33.9(15) . . . . ?
C2 C1 C8 C13 152.8(11) . . . . ?
C2 C1 C14 C15 116.8(12) . . . . ?
C2 C1 C14 C19 -62.9(15) . . . . ?
C2 C3 C4 C5 -2(2) . . . . ?
C3 C2 C7 C6 -0.7(18) . . . . ?
C3 C4 C5 C6 0(2) . . . . ?
C4 C5 C6 C7 1(2) . . . . ?
C5 C6 C7 C2 -1(2) . . . . ?
C7 C2 C3 C4 1.8(19) . . . . ?
C8 C1 C2 C3 -56.2(14) . . . . ?
C8 C1 C2 C7 124.1(12) . . . . ?
C8 C1 C14 C15 -8.0(16) . . . . ?
C8 C1 C14 C19 172.3(12) . . . . ?
C8 C9 C10 C11 -1(2) . . . . ?
C9 C8 C13 C12 0.9(19) . . . . ?
C9 C10 C11 C12 2(2) . . . . ?
C10 C11 C12 C13 -1(2) . . . . ?
C11 C12 C13 C8 -1(2) . . . . ?
C13 C8 C9 C10 0.1(19) . . . . ?
C14 C1 C2 C3 177.4(11) . . . . ?
C14 C1 C2 C7 -2.3(16) . . . . ?
C14 C1 C8 C9 93.4(14) . . . . ?
C14 C1 C8 C13 -79.8(14) . . . . ?
C14 C15 C16 C17 1(2) . . . . ?
C15 C14 C19 C18 1(2) . . . . ?
C15 C16 C17 C18 1(2) . . . . ?
C16 C17 C18 C19 -2(2) . . . . ?
C17 C18 C19 C14 1(2) . . . . ?
C19 C14 C15 C16 -1.5(18) . . . . ?
